data_7712091
loop_
_publ_author_name
'Li, Jing-Yu'
'Zhang, Pei'
'Yang, Jian-Hui'
'Liu, Bin'

_publ_section_title
;
 Homo-valent diruthenium(II,II) carbonates
 Na<sub>4</sub>[Ru<sub>2</sub>(CO<sub>3</sub>)<sub>4</sub>]&#xb7;10H<sub>2</sub>O:
 synthesis, structure, properties, and calculation.
;
_journal_issue 5
_journal_name_full 'Dalton transactions (Cambridge, England : 2003)'
_journal_page_first 1316
_journal_page_last 1322
_journal_paper_doi 10.1039/d2dt03846c
_journal_volume 52
_journal_year 2023
_chemical_formula_moiety 'C4 H18 Na4 O21 Ru2, H2 O'
_chemical_formula_sum 'C4 H20 Na4 O22 Ru2'
_chemical_formula_weight 714.30
_space_group_crystal_system monoclinic
_space_group_IT_number 15
_space_group_name_Hall '-C 2yc'
_space_group_name_H-M_alt 'C 1 2/c 1'
_atom_sites_solution_hydrogens difmap
_audit_creation_method SHELXL-2018/3
_audit_update_record
;
2022-09-18 deposited with the CCDC.	2022-12-26 downloaded from the CCDC.
;
_cell_angle_alpha 90
_cell_angle_beta 107.461(2)
_cell_angle_gamma 90
_cell_formula_units_Z 4
_cell_length_a 23.0029(12)
_cell_length_b 9.0127(4)
_cell_length_c 9.9585(5)
_cell_measurement_reflns_used 8380
_cell_measurement_temperature 150(2)
_cell_measurement_theta_max 53.16
_cell_measurement_theta_min 3.50
_cell_volume 1969.45(17)
_computing_cell_refinement 'Bruker SAINT'
_computing_data_collection 'Bruker APEX2'
_computing_data_reduction 'Bruker SAINT'
_computing_molecular_graphics 'Bruker SHELXTL'
_computing_publication_material 'Bruker SHELXTL'
_computing_structure_refinement 'SHELXL-2018/3 (Sheldrick, 2018)'
_computing_structure_solution 'SHELXT 2014/5 (Sheldrick, 2014)'
_diffrn_ambient_temperature 150(2)
_diffrn_measured_fraction_theta_full 0.990
_diffrn_measured_fraction_theta_max 0.990
_diffrn_measurement_device_type 'Bruker APEX-II CCD'
_diffrn_measurement_method '\f and \w scans'
_diffrn_radiation_type GaK\a
_diffrn_radiation_wavelength 1.34139
_diffrn_reflns_av_R_equivalents 0.0549
_diffrn_reflns_av_unetI/netI 0.0375
_diffrn_reflns_Laue_measured_fraction_full 0.990
_diffrn_reflns_Laue_measured_fraction_max 0.990
_diffrn_reflns_limit_h_max 27
_diffrn_reflns_limit_h_min -27
_diffrn_reflns_limit_k_max 10
_diffrn_reflns_limit_k_min -9
_diffrn_reflns_limit_l_max 9
_diffrn_reflns_limit_l_min -11
_diffrn_reflns_number 10766
_diffrn_reflns_point_group_measured_fraction_full 0.990
_diffrn_reflns_point_group_measured_fraction_max 0.990
_diffrn_reflns_theta_full 53.205
_diffrn_reflns_theta_max 53.204
_diffrn_reflns_theta_min 4.614
_exptl_absorpt_coefficient_mu 9.660
_exptl_absorpt_correction_T_max 0.359
_exptl_absorpt_correction_T_min 0.242
_exptl_absorpt_correction_type multi-scan
_exptl_absorpt_process_details sadabs
_exptl_crystal_colour brown
_exptl_crystal_density_diffrn 2.409
_exptl_crystal_description plate
_exptl_crystal_F_000 1408
_exptl_crystal_size_max 0.220
_exptl_crystal_size_mid 0.150
_exptl_crystal_size_min 0.120
_refine_diff_density_max 2.486
_refine_diff_density_min -1.404
_refine_diff_density_rms 0.240
_refine_ls_extinction_method none
_refine_ls_goodness_of_fit_ref 1.042
_refine_ls_hydrogen_treatment constr
_refine_ls_matrix_type full
_refine_ls_number_parameters 146
_refine_ls_number_reflns 1739
_refine_ls_number_restraints 0
_refine_ls_restrained_S_all 1.042
_refine_ls_R_factor_all 0.0555
_refine_ls_R_factor_gt 0.0530
_refine_ls_shift/su_max 0.000
_refine_ls_shift/su_mean 0.000
_refine_ls_structure_factor_coef Fsqd
_refine_ls_weighting_details 'w=1/[\s^2^(Fo^2^)+(0.0876P)^2^+50.6458P] where P=(Fo^2^+2Fc^2^)/3'
_refine_ls_weighting_scheme calc
_refine_ls_wR_factor_gt 0.1422
_refine_ls_wR_factor_ref 0.1442
_reflns_Friedel_coverage 0.000
_reflns_number_gt 1641
_reflns_number_total 1739
_reflns_threshold_expression 'I > 2\s(I)'
_cod_data_source_file d2dt03846c2.cif
_cod_data_source_block 1_a
_cod_depositor_comments 'Adding full bibliography for 7712091.cif.'
_cod_original_sg_symbol_H-M 'C 2/c'
_cod_database_code 7712091
_shelx_shelxl_version_number 2018/3
_shelx_space_group_comment
;
The symmetry employed for this shelxl refinement is uniquely defined
by the following loop, which should always be used as a source of
symmetry information in preference to the above space-group names.
They are only intended as comments.
;
_shelx_estimated_absorpt_t_min 0.225
_shelx_estimated_absorpt_t_max 0.390

loop_
_space_group_symop_operation_xyz
'x, y, z'
'-x, y, -z+1/2'
'x+1/2, y+1/2, z'
'-x+1/2, y+1/2, -z+1/2'
'-x, -y, -z'
'x, -y, z-1/2'
'-x+1/2, -y+1/2, -z'
'x+1/2, -y+1/2, z-1/2'

loop_
_atom_site_label
_atom_site_type_symbol
_atom_site_fract_x
_atom_site_fract_y
_atom_site_fract_z
_atom_site_U_iso_or_equiv
_atom_site_adp_type
_atom_site_occupancy
_atom_site_site_symmetry_order
_atom_site_calc_flag
_atom_site_refinement_flags_posn
_atom_site_refinement_flags_adp
_atom_site_refinement_flags_occupancy
_atom_site_disorder_assembly
_atom_site_disorder_group
Ru1 Ru 0.23482(2) 0.80049(5) 0.39131(5) 0.0102(2) Uani 1 1 d . . . . .
Na1 Na 0.30466(13) 0.1287(3) 0.4249(3) 0.0169(6) Uani 1 1 d . . . . .
Na2 Na 0.4426(2) 0.2655(6) 0.8106(5) 0.0557(11) Uani 1 1 d . . . . .
C1 C 0.3674(3) 0.8247(8) 0.5240(8) 0.0173(15) Uani 1 1 d . . . . .
C2 C 0.2763(3) 0.4908(8) 0.3902(7) 0.0117(13) Uani 1 1 d . . . . .
O1 O 0.3544(2) 0.7619(6) 0.6297(5) 0.0167(10) Uani 1 1 d . . . . .
O2 O 0.3243(2) 0.8630(5) 0.4131(5) 0.0144(10) Uani 1 1 d . . . . .
O3 O 0.4225(3) 0.8502(7) 0.5301(7) 0.0335(14) Uani 1 1 d . . . . .
O4 O 0.2537(2) 0.6010(6) 0.3095(5) 0.0142(10) Uani 1 1 d . . . . .
O5 O 0.2817(2) 0.4976(5) 0.5244(5) 0.0139(10) Uani 1 1 d . . . . .
O6 O 0.2937(2) 0.3748(5) 0.3428(5) 0.0142(10) Uani 1 1 d . . . . .
O7 O 0.4047(2) 0.1327(6) 0.4042(6) 0.0247(12) Uani 1 1 d . . . . .
H7B H 0.417856 0.221435 0.412337 0.037 Uiso 1 1 d R U . . .
H7C H 0.427926 0.079595 0.468897 0.037 Uiso 1 1 d R U . . .
O8 O 0.3410(2) 0.2306(7) 0.6532(6) 0.0235(12) Uani 1 1 d . . . . .
H8A H 0.322905 0.180899 0.701320 0.028 Uiso 1 1 d R U . . .
H8B H 0.325225 0.316759 0.645140 0.028 Uiso 1 1 d R U . . .
O9 O 0.4491(6) 0.3414(10) 0.5874(9) 0.081(3) Uani 1 1 d . . . . .
H9A H 0.432055 0.425505 0.566402 0.121 Uiso 1 1 d R U . . .
H9B H 0.486475 0.348205 0.591572 0.121 Uiso 1 1 d R U . . .
O10 O 0.500000 0.0489(17) 0.750000 0.068(4) Uani 1 2 d S T P . .
H10A H 0.536970 0.051947 0.800940 0.102 Uiso 0.5 1 d R U P . .
H10B H 0.483880 -0.031783 0.765050 0.102 Uiso 0.5 1 d R U P . .
O11 O 0.4142(4) 0.5065(10) 0.8488(10) 0.064(2) Uani 1 1 d . . . . .
H11A H 0.382462 0.503499 0.875687 0.097 Uiso 1 1 d R U . . .
H11C H 0.406662 0.555589 0.772617 0.097 Uiso 1 1 d R U . . .
O12 O 0.500000 0.6648(14) 0.750000 0.056(3) Uani 1 2 d S T P . .
H12A H 0.494640 0.757422 0.757440 0.085 Uiso 0.5 1 d R U P . .
H12C H 0.495290 0.643322 0.664280 0.085 Uiso 0.5 1 d R U P . .

loop_
_atom_site_aniso_label
_atom_site_aniso_U_11
_atom_site_aniso_U_22
_atom_site_aniso_U_33
_atom_site_aniso_U_23
_atom_site_aniso_U_13
_atom_site_aniso_U_12
Ru1 0.0163(4) 0.0121(4) 0.0028(3) 0.00024(17) 0.0036(2) 0.00037(18)
Na1 0.0233(14) 0.0160(15) 0.0101(13) 0.0007(11) 0.0031(11) -0.0002(11)
Na2 0.050(3) 0.071(3) 0.045(3) -0.003(2) 0.014(2) 0.001(2)
C1 0.019(4) 0.015(4) 0.021(4) 0.002(3) 0.010(3) 0.004(3)
C2 0.016(3) 0.015(3) 0.006(3) -0.001(3) 0.005(2) -0.002(3)
O1 0.021(3) 0.018(3) 0.011(2) 0.006(2) 0.004(2) -0.002(2)
O2 0.022(3) 0.015(3) 0.008(2) 0.0027(19) 0.0075(19) -0.003(2)
O3 0.022(3) 0.038(3) 0.041(4) 0.023(3) 0.009(3) 0.003(3)
O4 0.022(2) 0.018(2) 0.003(2) 0.0019(19) 0.0034(18) 0.003(2)
O5 0.024(2) 0.013(2) 0.005(2) 0.0006(18) 0.0048(18) 0.0033(19)
O6 0.023(3) 0.013(3) 0.007(2) -0.0013(18) 0.0065(19) 0.0011(19)
O7 0.028(3) 0.022(3) 0.025(3) 0.003(2) 0.009(2) -0.002(2)
O8 0.025(3) 0.029(3) 0.018(3) -0.002(2) 0.009(2) -0.001(2)
O9 0.159(11) 0.046(5) 0.042(5) -0.002(4) 0.040(6) 0.032(6)
O10 0.052(7) 0.110(11) 0.037(6) 0.000 0.008(5) 0.000
O11 0.053(5) 0.076(6) 0.064(5) 0.012(5) 0.017(4) 0.002(4)
O12 0.061(7) 0.059(7) 0.052(7) 0.000 0.022(6) 0.000

loop_
_atom_type_symbol
_atom_type_description
_atom_type_scat_dispersion_real
_atom_type_scat_dispersion_imag
_atom_type_scat_source
C C 0.0137 0.0067 'International Tables Vol C Tables 4.2.6.8 and 6.1.1.4'
H H 0.0000 0.0000 'International Tables Vol C Tables 4.2.6.8 and 6.1.1.4'
Na Na 0.1104 0.0938 'International Tables Vol C Tables 4.2.6.8 and 6.1.1.4'
O O 0.0389 0.0241 'International Tables Vol C Tables 4.2.6.8 and 6.1.1.4'
Ru Ru -0.0760 2.5955 'International Tables Vol C Tables 4.2.6.8 and 6.1.1.4'

loop_
_geom_angle_atom_site_label_1
_geom_angle_atom_site_label_2
_geom_angle_atom_site_label_3
_geom_angle
_geom_angle_site_symmetry_1
_geom_angle_site_symmetry_3
_geom_angle_publ_flag
O4 Ru1 O1 92.5(2) . 7_566 ?
O4 Ru1 O2 87.60(19) . . ?
O1 Ru1 O2 179.79(18) 7_566 . ?
O4 Ru1 O5 178.44(19) . 7_566 ?
O1 Ru1 O5 89.0(2) 7_566 7_566 ?
O2 Ru1 O5 90.89(19) . 7_566 ?
O4 Ru1 Ru1 89.22(12) . 7_566 ?
O1 Ru1 Ru1 89.96(13) 7_566 7_566 ?
O2 Ru1 Ru1 89.84(13) . 7_566 ?
O5 Ru1 Ru1 90.40(13) 7_566 7_566 ?
O4 Ru1 O6 83.40(17) . 4 ?
O1 Ru1 O6 90.23(18) 7_566 4 ?
O2 Ru1 O6 89.98(17) . 4 ?
O5 Ru1 O6 96.98(17) 7_566 4 ?
Ru1 Ru1 O6 172.62(12) 7_566 4 ?
O4 Ru1 Na1 131.07(14) . 1_565 ?
O1 Ru1 Na1 133.01(15) 7_566 1_565 ?
O2 Ru1 Na1 46.99(14) . 1_565 ?
O5 Ru1 Na1 47.64(14) 7_566 1_565 ?
Ru1 Ru1 Na1 105.09(5) 7_566 1_565 ?
O6 Ru1 Na1 80.07(13) 4 1_565 ?
O4 Ru1 Na1 42.78(13) . 4 ?
O1 Ru1 Na1 78.52(15) 7_566 4 ?
O2 Ru1 Na1 101.67(14) . 4 ?
O5 Ru1 Na1 138.08(13) 7_566 4 ?
Ru1 Ru1 Na1 128.93(6) 7_566 4 ?
O6 Ru1 Na1 44.02(13) 4 4 ?
Na1 Ru1 Na1 119.11(5) 1_565 4 ?
O4 Na1 O6 77.50(18) 4_545 . ?
O4 Na1 O8 159.6(2) 4_545 . ?
O6 Na1 O8 86.5(2) . . ?
O4 Na1 O7 101.4(2) 4_545 . ?
O6 Na1 O7 87.8(2) . . ?
O8 Na1 O7 90.3(2) . . ?
O4 Na1 O2 84.61(19) 4_545 1_545 ?
O6 Na1 O2 155.34(19) . 1_545 ?
O8 Na1 O2 114.2(2) . 1_545 ?
O7 Na1 O2 79.20(19) . 1_545 ?
O4 Na1 O5 84.15(18) 4_545 7_556 ?
O6 Na1 O5 119.8(2) . 7_556 ?
O8 Na1 O5 93.23(19) . 7_556 ?
O7 Na1 O5 152.3(2) . 7_556 ?
O2 Na1 O5 74.33(17) 1_545 7_556 ?
O4 Na1 C1 107.2(2) 4_545 1_545 ?
O6 Na1 C1 158.6(2) . 1_545 ?
O8 Na1 C1 92.3(2) . 1_545 ?
O7 Na1 C1 70.8(2) . 1_545 ?
O2 Na1 C1 23.03(18) 1_545 1_545 ?
O5 Na1 C1 81.61(19) 7_556 1_545 ?
O4 Na1 Ru1 71.86(14) 4_545 1_545 ?
O6 Na1 Ru1 143.50(16) . 1_545 ?
O8 Na1 Ru1 117.55(17) . 1_545 ?
O7 Na1 Ru1 117.09(17) . 1_545 ?
O2 Na1 Ru1 38.47(12) 1_545 1_545 ?
O5 Na1 Ru1 38.63(11) 7_556 1_545 ?
C1 Na1 Ru1 54.19(15) 1_545 1_545 ?
O4 Na1 Ru1 37.17(13) 4_545 4_545 ?
O6 Na1 Ru1 43.36(12) . 4_545 ?
O8 Na1 Ru1 129.64(17) . 4_545 ?
O7 Na1 Ru1 84.75(15) . 4_545 ?
O2 Na1 Ru1 113.92(14) 1_545 4_545 ?
O5 Na1 Ru1 113.20(14) 7_556 4_545 ?
C1 Na1 Ru1 131.86(17) 1_545 4_545 ?
Ru1 Na1 Ru1 109.03(7) 1_545 4_545 ?
O4 Na1 Na1 101.39(17) 4_545 7_556 ?
O6 Na1 Na1 66.16(14) . 7_556 ?
O8 Na1 Na1 60.09(15) . 7_556 ?
O7 Na1 Na1 140.30(19) . 7_556 ?
O2 Na1 Na1 135.05(17) 1_545 7_556 ?
O5 Na1 Na1 62.29(13) 7_556 7_556 ?
C1 Na1 Na1 130.82(18) 1_545 7_556 ?
Ru1 Na1 Na1 100.76(10) 1_545 7_556 ?
Ru1 Na1 Na1 94.34(9) 4_545 7_556 ?
O11 Na2 O9 89.1(3) . . ?
O11 Na2 O8 87.9(3) . . ?
O9 Na2 O8 75.5(4) . . ?
O11 Na2 O9 88.4(4) . 2_656 ?
O9 Na2 O9 88.1(4) . 2_656 ?
O8 Na2 O9 163.2(3) . 2_656 ?
O11 Na2 O10 161.8(4) . . ?
O9 Na2 O10 79.3(3) . . ?
O8 Na2 O10 102.6(3) . . ?
O9 Na2 O10 77.3(3) 2_656 . ?
O11 Na2 O3 96.2(3) . 6_566 ?
O9 Na2 O3 170.3(4) . 6_566 ?
O8 Na2 O3 96.4(2) . 6_566 ?
O9 Na2 O3 100.2(3) 2_656 6_566 ?
O10 Na2 O3 97.4(3) . 6_566 ?
O11 Na2 Na2 111.3(2) . 2_656 ?
O9 Na2 Na2 50.1(3) . 2_656 ?
O8 Na2 Na2 120.1(3) . 2_656 ?
O9 Na2 Na2 47.1(2) 2_656 2_656 ?
O10 Na2 Na2 50.5(3) . 2_656 ?
O3 Na2 Na2 133.9(2) 6_566 2_656 ?
O11 Na2 H9B 77.1(5) . 2_656 ?
O9 Na2 H9B 95.0(5) . 2_656 ?
O8 Na2 H9B 162.5(5) . 2_656 ?
O9 Na2 H9B 13.33(14) 2_656 2_656 ?
O10 Na2 H9B 89.8(4) . 2_656 ?
O3 Na2 H9B 94.2(3) 6_566 2_656 ?
Na2 Na2 H9B 59.2(3) 2_656 2_656 ?
O11 Na2 H10A 161.8(4) . 2_656 ?
O9 Na2 H10A 73.4(3) . 2_656 ?
O8 Na2 H10A 83.0(2) . 2_656 ?
O9 Na2 H10A 95.8(3) 2_656 2_656 ?
O10 Na2 H10A 19.62(11) . 2_656 ?
O3 Na2 H10A 100.5(3) 6_566 2_656 ?
Na2 Na2 H10A 61.1(2) 2_656 2_656 ?
H9B Na2 H10A 108.7 2_656 2_656 ?
O3 C1 O2 119.4(7) . . ?
O3 C1 O1 120.4(7) . . ?
O2 C1 O1 120.2(6) . . ?
O3 C1 Na1 102.5(5) . 1_565 ?
O2 C1 Na1 47.9(3) . 1_565 ?
O1 C1 Na1 116.1(5) . 1_565 ?
O6 C2 O4 121.3(6) . . ?
O6 C2 O5 118.6(6) . . ?
O4 C2 O5 120.0(6) . . ?
C1 O1 Ru1 119.6(4) . 7_566 ?
C1 O2 Ru1 119.9(4) . . ?
C1 O2 Na1 109.1(4) . 1_565 ?
Ru1 O2 Na1 94.54(19) . 1_565 ?
C1 O3 Na2 108.4(5) . 6_565 ?
C2 O4 Ru1 121.1(4) . . ?
C2 O4 Na1 135.4(4) . 4 ?
Ru1 O4 Na1 100.1(2) . 4 ?
C2 O5 Ru1 118.7(4) . 7_566 ?
C2 O5 Na1 110.6(4) . 7_556 ?
Ru1 O5 Na1 93.73(19) 7_566 7_556 ?
C2 O6 Ru1 126.1(4) . 4_545 ?
C2 O6 Na1 131.6(4) . . ?
Ru1 O6 Na1 92.62(18) 4_545 . ?
Na1 O7 H7B 109.4 . . ?
Na1 O7 H7C 109.3 . . ?
H7B O7 H7C 109.5 . . ?
Na1 O8 Na2 132.1(3) . . ?
Na1 O8 H8A 104.2 . . ?
Na2 O8 H8A 104.2 . . ?
Na1 O8 H8B 104.3 . . ?
Na2 O8 H8B 104.2 . . ?
H8A O8 H8B 105.6 . . ?
Na2 O9 Na2 82.8(4) . 2_656 ?
Na2 O9 H9A 109.5 . . ?
Na2 O9 H9A 132.7 2_656 . ?
Na2 O9 H9B 108.8 . . ?
Na2 O9 H9B 29.1 2_656 . ?
H9A O9 H9B 109.5 . . ?
Na2 O10 Na2 79.0(5) 2_656 . ?
Na2 O10 H10A 67.5 2_656 . ?
Na2 O10 H10A 109.5 . . ?
Na2 O10 H10B 171.6 2_656 . ?
Na2 O10 H10B 109.4 . . ?
H10A O10 H10B 109.5 . . ?
Na2 O10 H10A 109.48(15) 2_656 2_656 ?
Na2 O10 H10A 67.49(15) . 2_656 ?
H10A O10 H10A 176.3 . 2_656 ?
H10B O10 H10A 73.8 . 2_656 ?
Na2 O10 H10B 109.4(3) 2_656 2_656 ?
Na2 O10 H10B 171.6(2) . 2_656 ?
H10A O10 H10B 73.8 . 2_656 ?
H10B O10 H10B 62.3 . 2_656 ?
H10A O10 H10B 109.5 2_656 2_656 ?
Na2 O11 H11A 109.3 . . ?
Na2 O11 H11C 109.3 . . ?
H11A O11 H11C 109.5 . . ?
H12A O12 H12C 109.5 . . ?
H12A O12 H12A 21.9 . 2_656 ?
H12C O12 H12A 96.6 . 2_656 ?
H12A O12 H12C 96.6 . 2_656 ?
H12C O12 H12C 153.6 . 2_656 ?
H12A O12 H12C 109.5 2_656 2_656 ?

loop_
_geom_bond_atom_site_label_1
_geom_bond_atom_site_label_2
_geom_bond_distance
_geom_bond_site_symmetry_2
_geom_bond_publ_flag
Ru1 O4 2.074(5) . ?
Ru1 O1 2.076(5) 7_566 ?
Ru1 O2 2.081(5) . ?
Ru1 O5 2.087(5) 7_566 ?
Ru1 Ru1 2.2572(9) 7_566 ?
Ru1 O6 2.323(4) 4 ?
Ru1 Na1 3.335(3) 1_565 ?
Ru1 Na1 3.380(3) 4 ?
Na1 O4 2.331(5) 4_545 ?
Na1 O6 2.351(5) . ?
Na1 O8 2.360(6) . ?
Na1 O7 2.372(6) . ?
Na1 O2 2.447(6) 1_545 ?
Na1 O5 2.470(6) 7_556 ?
Na1 C1 3.116(8) 1_545 ?
Na1 Na1 3.949(6) 7_556 ?
Na2 O11 2.333(11) . ?
Na2 O9 2.373(10) . ?
Na2 O8 2.413(7) . ?
Na2 O9 2.487(13) 2_656 ?
Na2 O10 2.528(13) . ?
Na2 O3 2.586(8) 6_566 ?
Na2 Na2 3.215(9) 2_656 ?
Na2 H9B 1.792(12) 2_656 ?
Na2 H10A 2.339(14) 2_656 ?
C1 O3 1.272(10) . ?
C1 O2 1.290(9) . ?
C1 O1 1.305(9) . ?
C2 O6 1.261(8) . ?
C2 O4 1.285(8) . ?
C2 O5 1.305(8) . ?
O7 H7B 0.8501 . ?
O7 H7C 0.8500 . ?
O8 H8A 0.8499 . ?
O8 H8B 0.8500 . ?
O9 H9A 0.8501 . ?
O9 H9B 0.8501 . ?
O10 H10A 0.8499 . ?
O10 H10B 0.8500 . ?
O10 H10A 0.8500 2_656 ?
O10 H10B 0.8501 2_656 ?
O11 H11A 0.8501 . ?
O11 H11C 0.8500 . ?
O12 H12A 0.8500 . ?
O12 H12C 0.8500 . ?
O12 H12A 0.8500 2_656 ?
O12 H12C 0.8501 2_656 ?
